data_8101965
loop_
_publ_author_name
'Wang, C.-C.'

_publ_section_title
;
Refinement of the crystal structure of aquabis(2,2'-bipyridine)bis
(terephtalato)dicopper(II), Cu~2~(H~2~O)(C~10~H~8~N~2~)~2~(C~8~H~4~O~4~)
~2~
;
_journal_issue 3
_journal_name_full 'Zeitschrift f\"ur Kristallographie - New Crystal Structures'
_journal_page_first 385
_journal_page_last 387
_journal_volume 221
_journal_year 2006
_chemical_formula_sum 'C36 H26 Cu2 N4 O9'
_chemical_formula_weight 785.69
_chemical_name_systematic
; 
 aquabis(2,2'-bipyridine)bis(1,4-benzenedicarboxylato)dicopper(II)
;
_space_group_IT_number 14
_symmetry_cell_setting monoclinic
_symmetry_space_group_name_Hall '-P 2ybc'
_symmetry_space_group_name_H-M 'P 1 21/c 1'
_atom_sites_solution_hydrogens geom
_atom_sites_solution_primary direct
_atom_sites_solution_secondary difmap
_audit_creation_method SHELXL-97
_cell_angle_alpha 90.00
_cell_angle_beta 104.57(3)
_cell_angle_gamma 90.00
_cell_formula_units_Z 4
_cell_length_a 13.732(3)
_cell_length_b 17.188(3)
_cell_length_c 14.127(3)
_cell_measurement_reflns_used 23280
_cell_measurement_temperature 293(2)
_cell_measurement_theta_max 27.48
_cell_measurement_theta_min 3.01
_cell_volume 3227.1(12)
_computing_cell_refinement 'rapid auto'
_computing_data_collection 'rapid auto'
_computing_data_reduction 'rapid auto'
_computing_molecular_graphics 'SHELXTL-97 (Sheldrick, 1997)'
_computing_publication_material 'SHELXTL-97 (Sheldrick, 1997)'
_computing_structure_refinement 'SHELXL-97 (Sheldrick, 1997)'
_computing_structure_solution 'SHELXS-97 (Sheldrick, 1990)'
_diffrn_ambient_temperature 293(2)
_diffrn_measured_fraction_theta_full 0.998
_diffrn_measured_fraction_theta_max 0.998
_diffrn_measurement_device_type 'Rigaku R-Axis RAPID IP'
_diffrn_measurement_method oscillation
_diffrn_radiation_monochromator graphite
_diffrn_radiation_source 'rotating anode'
_diffrn_radiation_type MoK\a
_diffrn_radiation_wavelength 0.71073
_diffrn_reflns_av_R_equivalents 0.0462
_diffrn_reflns_av_sigmaI/netI 0.0367
_diffrn_reflns_limit_h_max 16
_diffrn_reflns_limit_h_min -16
_diffrn_reflns_limit_k_max 20
_diffrn_reflns_limit_k_min -20
_diffrn_reflns_limit_l_max 16
_diffrn_reflns_limit_l_min -17
_diffrn_reflns_number 25985
_diffrn_reflns_theta_full 25.50
_diffrn_reflns_theta_max 25.50
_diffrn_reflns_theta_min 3.01
_exptl_absorpt_coefficient_mu 1.383
_exptl_absorpt_correction_T_max 0.8684
_exptl_absorpt_correction_T_min 0.6271
_exptl_absorpt_correction_type multi-scan
_exptl_absorpt_process_details SADABS
_exptl_crystal_colour blue
_exptl_crystal_density_diffrn 1.617
_exptl_crystal_density_method 'not measured'
_exptl_crystal_description block
_exptl_crystal_F_000 1600
_exptl_crystal_size_max 0.37
_exptl_crystal_size_mid 0.12
_exptl_crystal_size_min 0.11
_refine_diff_density_max 0.374
_refine_diff_density_min -0.411
_refine_diff_density_rms 0.071
_refine_ls_extinction_method none
_refine_ls_goodness_of_fit_ref 1.097
_refine_ls_hydrogen_treatment mixed
_refine_ls_matrix_type full
_refine_ls_number_parameters 564
_refine_ls_number_reflns 5991
_refine_ls_number_restraints 0
_refine_ls_restrained_S_all 1.097
_refine_ls_R_factor_all 0.0443
_refine_ls_R_factor_gt 0.0324
_refine_ls_shift/su_max 0.001
_refine_ls_shift/su_mean 0.000
_refine_ls_structure_factor_coef Fsqd
_refine_ls_weighting_details 'calc w=1/[\s^2^(Fo^2^)+(0.0446P)^2^+1.3792P] where P=(Fo^2^+2Fc^2^)/3'
_refine_ls_weighting_scheme calc
_refine_ls_wR_factor_gt 0.0850
_refine_ls_wR_factor_ref 0.0892
_reflns_number_gt 4901
_reflns_number_total 5991
_reflns_threshold_expression >2sigma(I)
_cod_data_source_file 1267-1770.cff
_cod_data_source_block b
_cod_original_cell_volume 3227.3(11)
_cod_original_sg_symbol_H-M P12(1)/c1
_cod_database_code 8101965

loop_
_symmetry_equiv_pos_as_xyz
'x, y, z'
'-x, y+1/2, -z+1/2'
'-x, -y, -z'
'x, -y-1/2, z-1/2'

loop_
_atom_site_label
_atom_site_type_symbol
_atom_site_fract_x
_atom_site_fract_y
_atom_site_fract_z
_atom_site_U_iso_or_equiv
_atom_site_adp_type
_atom_site_occupancy
_atom_site_symmetry_multiplicity
_atom_site_Wyckoff_symbol
_atom_site_calc_flag
_atom_site_refinement_flags
_atom_site_disorder_assembly
_atom_site_disorder_group
Cu1 Cu 0.40877(2) 0.194529(16) 0.88513(2) 0.01604(10) Uani 1 4 e d . . .
Cu2 Cu 1.05085(2) 0.307224(16) 0.58803(2) 0.01470(10) Uani 1 4 e d . . .
OW1 O 0.25738(16) 0.22774(12) 0.79725(17) 0.0282(5) Uani 1 4 e d . . .
O1 O 0.49033(13) 0.22298(10) 0.79227(13) 0.0195(4) Uani 1 4 e d . . .
O2 O 0.60334(14) 0.17325(10) 0.91934(13) 0.0212(4) Uani 1 4 e d . . .
O3 O 0.43486(14) 0.29488(9) 0.95190(14) 0.0221(4) Uani 1 4 e d . . .
O4 O 0.30404(15) 0.36687(11) 0.87148(15) 0.0318(5) Uani 1 4 e d . . .
O5 O 0.98570(13) 0.26548(10) 0.68814(12) 0.0185(4) Uani 1 4 e d . . .
O6 O 0.87223(14) 0.32179(10) 0.56812(13) 0.0200(4) Uani 1 4 e d . . .
O7 O 1.02487(15) 0.21205(10) 0.51254(13) 0.0228(4) Uani 1 4 e d . . .
O8 O 1.15876(15) 0.16267(10) 0.61854(14) 0.0259(4) Uani 1 4 e d . . .
N1 N 0.38277(16) 0.13927(11) 1.00193(15) 0.0169(4) Uani 1 4 e d . . .
N2 N 0.39021(16) 0.08613(11) 0.83226(16) 0.0178(5) Uani 1 4 e d . . .
N3 N 1.09284(16) 0.36834(11) 0.48596(15) 0.0156(4) Uani 1 4 e d . . .
N4 N 1.09368(15) 0.40423(11) 0.66450(15) 0.0153(4) Uani 1 4 e d . . .
C1 C 0.5461(2) 0.42805(15) 1.02078(19) 0.0207(6) Uani 1 4 e d . . .
C2 C 0.4010(2) 0.50453(14) 0.9460(2) 0.0206(6) Uani 1 4 e d . . .
C3 C 0.4473(2) 0.43150(13) 0.96610(17) 0.0161(5) Uani 1 4 e d . . .
C4 C 0.3892(2) 0.35920(14) 0.92644(18) 0.0183(5) Uani 1 4 e d . . .
C5 C 0.3823(2) 0.17219(16) 1.0877(2) 0.0238(6) Uani 1 4 e d . . .
C6 C 0.3783(2) 0.12865(18) 1.1689(2) 0.0280(7) Uani 1 4 e d . . .
C7 C 0.3739(2) 0.04879(17) 1.1615(2) 0.0262(6) Uani 1 4 e d . . .
C8 C 0.3733(2) 0.01368(16) 1.0727(2) 0.0225(6) Uani 1 4 e d . . .
C9 C 0.37823(18) 0.06057(14) 0.99407(19) 0.0160(5) Uani 1 4 e d . . .
C10 C 0.37653(19) 0.03101(14) 0.89562(19) 0.0173(5) Uani 1 4 e d . . .
C11 C 0.3627(2) -0.04685(15) 0.8682(2) 0.0244(6) Uani 1 4 e d . . .
C12 C 0.3600(2) -0.06626(16) 0.7727(2) 0.0286(7) Uani 1 4 e d . . .
C13 C 0.3730(2) -0.00996(16) 0.7078(2) 0.0271(6) Uani 1 4 e d . . .
C14 C 0.3872(2) 0.06621(16) 0.7400(2) 0.0237(6) Uani 1 4 e d . . .
C15 C 0.5806(2) 0.20467(13) 0.83764(18) 0.0160(5) Uani 1 4 e d . . .
C16 C 0.66161(19) 0.22373(13) 0.78677(18) 0.0160(5) Uani 1 4 e d . . .
C17 C 0.6405(2) 0.23454(14) 0.68587(18) 0.0172(5) Uani 1 4 e d . . .
C18 C 0.7152(2) 0.25389(14) 0.64064(19) 0.0170(5) Uani 1 4 e d . . .
C19 C 0.81405(19) 0.26290(13) 0.69631(18) 0.0167(5) Uani 1 4 e d . . .
C20 C 0.8360(2) 0.25255(14) 0.79741(18) 0.0164(5) Uani 1 4 e d . . .
C21 C 0.7605(2) 0.23231(14) 0.84218(19) 0.0177(5) Uani 1 4 e d . . .
C22 C 0.89521(19) 0.28515(13) 0.64701(18) 0.0160(5) Uani 1 4 e d . . .
C23 C 1.0959(2) 0.41616(15) 0.75895(19) 0.0201(6) Uani 1 4 e d . . .
C24 C 1.1207(2) 0.48760(16) 0.8042(2) 0.0247(6) Uani 1 4 e d . . .
C25 C 1.1448(2) 0.54778(15) 0.7501(2) 0.0243(6) Uani 1 4 e d . . .
C26 C 1.1434(2) 0.53661(15) 0.6527(2) 0.0218(6) Uani 1 4 e d . . .
C27 C 1.11799(19) 0.46367(13) 0.61202(18) 0.0154(5) Uani 1 4 e d . . .
C28 C 1.11381(18) 0.44436(14) 0.50935(19) 0.0159(5) Uani 1 4 e d . . .
C29 C 1.1301(2) 0.49704(15) 0.4410(2) 0.0200(6) Uani 1 4 e d . . .
C30 C 1.1224(2) 0.47211(16) 0.3459(2) 0.0228(6) Uani 1 4 e d . . .
C31 C 1.1028(2) 0.39496(17) 0.3230(2) 0.0241(6) Uani 1 4 e d . . .
C32 C 1.0878(2) 0.34454(15) 0.39403(19) 0.0205(6) Uani 1 4 e d . . .
C33 C 1.0792(2) 0.15545(14) 0.55484(18) 0.0185(6) Uani 1 4 e d . . .
C34 C 1.0387(2) 0.07493(14) 0.52491(18) 0.0175(5) Uani 1 4 e d . . .
C35 C 0.9440(2) 0.06470(14) 0.45995(19) 0.0189(6) Uani 1 4 e d . . .
C36 C 1.0938(2) 0.00944(15) 0.56460(19) 0.0204(6) Uani 1 4 e d . . .
HW1A H 0.234(3) 0.2178(19) 0.738(2) 0.032(9) Uiso 1 4 e d . . .
HW1B H 0.256(2) 0.276(2) 0.807(2) 0.034(9) Uiso 1 4 e d . . .
H1 H 0.580(2) 0.3782(18) 1.034(2) 0.037(9) Uiso 1 4 e d . . .
H2 H 0.331(2) 0.5052(14) 0.9094(19) 0.014(7) Uiso 1 4 e d . . .
H5 H 0.390(2) 0.2265(16) 1.089(2) 0.020(7) Uiso 1 4 e d . . .
H6 H 0.376(2) 0.1552(17) 1.222(2) 0.028(8) Uiso 1 4 e d . . .
H7 H 0.371(2) 0.0198(16) 1.216(2) 0.024(8) Uiso 1 4 e d . . .
H8 H 0.373(2) -0.0415(18) 1.067(2) 0.030(8) Uiso 1 4 e d . . .
H11 H 0.355(3) -0.0835(19) 0.908(2) 0.038(9) Uiso 1 4 e d . . .
H12 H 0.347(3) -0.118(2) 0.759(3) 0.051(10) Uiso 1 4 e d . . .
H13 H 0.371(3) -0.0220(18) 0.647(3) 0.039(9) Uiso 1 4 e d . . .
H14 H 0.400(2) 0.1054(15) 0.697(2) 0.017(7) Uiso 1 4 e d . . .
H17 H 0.573(2) 0.2288(14) 0.6508(19) 0.013(6) Uiso 1 4 e d . . .
H18 H 0.696(2) 0.2652(16) 0.573(2) 0.023(7) Uiso 1 4 e d . . .
H20 H 0.898(2) 0.2582(16) 0.834(2) 0.021(7) Uiso 1 4 e d . . .
H21 H 0.778(2) 0.2268(15) 0.912(2) 0.016(7) Uiso 1 4 e d . . .
H23 H 1.075(2) 0.3721(18) 0.792(2) 0.032(8) Uiso 1 4 e d . . .
H24 H 1.121(2) 0.4926(16) 0.869(2) 0.025(8) Uiso 1 4 e d . . .
H25 H 1.162(2) 0.5927(16) 0.782(2) 0.020(7) Uiso 1 4 e d . . .
H26 H 1.162(2) 0.5817(16) 0.616(2) 0.021(7) Uiso 1 4 e d . . .
H29 H 1.151(3) 0.548(2) 0.460(2) 0.042(9) Uiso 1 4 e d . . .
H30 H 1.140(2) 0.5079(16) 0.302(2) 0.023(7) Uiso 1 4 e d . . .
H31 H 1.099(2) 0.3771(17) 0.263(2) 0.028(8) Uiso 1 4 e d . . .
H32 H 1.076(2) 0.2919(16) 0.383(2) 0.019(7) Uiso 1 4 e d . . .
H35 H 0.902(2) 0.1081(15) 0.4318(19) 0.017(7) Uiso 1 4 e d . . .
H36 H 1.158(2) 0.0168(17) 0.607(2) 0.029(8) Uiso 1 4 e d . . .

loop_
_atom_site_aniso_label
_atom_site_aniso_U_11
_atom_site_aniso_U_22
_atom_site_aniso_U_33
_atom_site_aniso_U_23
_atom_site_aniso_U_13
_atom_site_aniso_U_12
Cu1 0.02019(18) 0.00973(15) 0.01870(18) -0.00112(12) 0.00583(14) -0.00374(12)
Cu2 0.01805(18) 0.00998(15) 0.01634(17) -0.00092(12) 0.00483(13) -0.00230(12)
OW1 0.0263(11) 0.0195(11) 0.0321(12) -0.0085(10) -0.0054(9) -0.0015(9)
O1 0.0177(10) 0.0198(9) 0.0209(9) 0.0041(8) 0.0046(8) -0.0024(7)
O2 0.0251(10) 0.0193(9) 0.0184(9) 0.0058(8) 0.0038(8) -0.0023(8)
O3 0.0276(11) 0.0108(8) 0.0246(10) -0.0018(7) 0.0001(8) -0.0024(7)
O4 0.0271(12) 0.0183(9) 0.0419(12) -0.0094(9) -0.0068(10) -0.0001(8)
O5 0.0170(9) 0.0196(9) 0.0192(9) 0.0041(8) 0.0050(8) -0.0010(7)
O6 0.0242(10) 0.0174(9) 0.0180(9) 0.0051(7) 0.0044(8) -0.0008(8)
O7 0.0356(12) 0.0126(9) 0.0200(9) -0.0002(7) 0.0065(9) -0.0029(8)
O8 0.0309(12) 0.0218(10) 0.0226(10) -0.0053(8) 0.0022(9) -0.0076(8)
N1 0.0160(11) 0.0143(10) 0.0197(11) -0.0030(9) 0.0033(9) -0.0034(8)
N2 0.0179(12) 0.0150(10) 0.0209(11) -0.0013(9) 0.0058(9) -0.0020(9)
N3 0.0164(11) 0.0119(10) 0.0188(11) -0.0029(9) 0.0049(9) -0.0032(8)
N4 0.0131(11) 0.0151(10) 0.0174(11) -0.0009(9) 0.0031(9) -0.0013(8)
C1 0.0250(15) 0.0128(12) 0.0217(14) 0.0011(11) 0.0013(12) 0.0039(11)
C2 0.0212(15) 0.0152(12) 0.0220(13) -0.0001(11) -0.0010(12) 0.0020(11)
C3 0.0246(14) 0.0114(11) 0.0128(12) 0.0012(10) 0.0056(11) 0.0001(10)
C4 0.0251(15) 0.0156(12) 0.0159(12) -0.0028(10) 0.0081(11) -0.0035(11)
C5 0.0275(16) 0.0221(14) 0.0242(15) -0.0061(12) 0.0111(12) -0.0017(12)
C6 0.0293(17) 0.0349(16) 0.0218(15) -0.0043(13) 0.0098(13) -0.0023(13)
C7 0.0229(15) 0.0362(16) 0.0199(14) 0.0046(13) 0.0064(12) -0.0072(13)
C8 0.0182(14) 0.0218(14) 0.0260(15) 0.0023(12) 0.0027(11) -0.0043(11)
C9 0.0104(12) 0.0146(12) 0.0222(13) -0.0015(10) 0.0026(10) -0.0032(10)
C10 0.0154(13) 0.0130(12) 0.0245(14) -0.0021(11) 0.0064(11) -0.0003(10)
C11 0.0259(16) 0.0146(13) 0.0344(16) 0.0013(12) 0.0106(13) 0.0006(11)
C12 0.0367(18) 0.0137(13) 0.0351(17) -0.0090(12) 0.0085(14) -0.0015(12)
C13 0.0301(17) 0.0262(15) 0.0246(15) -0.0103(13) 0.0065(13) -0.0011(12)
C14 0.0292(16) 0.0209(14) 0.0214(14) -0.0032(12) 0.0074(12) -0.0036(12)
C15 0.0193(14) 0.0108(11) 0.0171(13) -0.0019(10) 0.0033(11) -0.0011(10)
C16 0.0198(14) 0.0095(11) 0.0187(13) 0.0011(10) 0.0051(11) 0.0010(10)
C17 0.0162(14) 0.0146(12) 0.0187(13) -0.0031(10) 0.0001(11) -0.0009(10)
C18 0.0219(14) 0.0152(12) 0.0133(12) 0.0014(10) 0.0037(11) 0.0021(10)
C19 0.0196(14) 0.0107(11) 0.0206(13) -0.0010(10) 0.0062(11) 0.0010(10)
C20 0.0156(14) 0.0148(12) 0.0163(12) -0.0007(10) -0.0005(11) -0.0008(10)
C21 0.0230(14) 0.0158(12) 0.0139(13) 0.0009(10) 0.0039(11) 0.0026(10)
C22 0.0201(14) 0.0096(11) 0.0180(13) -0.0033(10) 0.0043(11) -0.0022(10)
C23 0.0189(14) 0.0187(13) 0.0221(14) -0.0010(11) 0.0038(11) -0.0013(11)
C24 0.0264(16) 0.0284(15) 0.0183(14) -0.0084(12) 0.0042(12) 0.0017(12)
C25 0.0219(15) 0.0152(13) 0.0325(16) -0.0084(12) 0.0009(12) -0.0018(11)
C26 0.0234(15) 0.0150(12) 0.0283(15) -0.0034(11) 0.0089(12) -0.0035(11)
C27 0.0115(12) 0.0132(12) 0.0216(13) 0.0002(10) 0.0040(10) 0.0010(9)
C28 0.0099(12) 0.0138(11) 0.0231(13) -0.0015(10) 0.0026(10) -0.0006(9)
C29 0.0154(14) 0.0172(13) 0.0279(15) 0.0020(11) 0.0065(11) -0.0028(10)
C30 0.0186(14) 0.0275(14) 0.0232(14) 0.0091(12) 0.0070(12) 0.0042(11)
C31 0.0214(15) 0.0329(16) 0.0205(14) 0.0013(12) 0.0096(12) 0.0062(12)
C32 0.0214(14) 0.0199(13) 0.0215(14) -0.0037(11) 0.0081(11) 0.0004(11)
C33 0.0301(15) 0.0143(12) 0.0142(12) -0.0026(11) 0.0112(12) -0.0040(11)
C34 0.0262(15) 0.0132(12) 0.0141(12) -0.0006(10) 0.0065(11) -0.0008(10)
C35 0.0234(15) 0.0141(12) 0.0178(13) 0.0029(11) 0.0024(11) 0.0026(11)
C36 0.0218(15) 0.0193(13) 0.0183(13) 0.0002(11) 0.0018(12) -0.0001(11)

loop_
_atom_type_symbol
_atom_type_description
_atom_type_scat_dispersion_real
_atom_type_scat_dispersion_imag
_atom_type_scat_source
C C 0.0033 0.0016 'International Tables Vol C Tables 4.2.6.8 and 6.1.1.4'
H H 0.0000 0.0000 'International Tables Vol C Tables 4.2.6.8 and 6.1.1.4'
N N 0.0061 0.0033 'International Tables Vol C Tables 4.2.6.8 and 6.1.1.4'
O O 0.0106 0.0060 'International Tables Vol C Tables 4.2.6.8 and 6.1.1.4'
Cu Cu 0.3201 1.2651 'International Tables Vol C Tables 4.2.6.8 and 6.1.1.4'

loop_
_geom_angle_atom_site_label_1
_geom_angle_atom_site_label_2
_geom_angle_atom_site_label_3
_geom_angle
_geom_angle_site_symmetry_1
_geom_angle_site_symmetry_3
_geom_angle_publ_flag
O3 Cu1 O1 92.07(8) . . ?
O3 Cu1 N2 173.12(8) . . ?
O1 Cu1 N2 91.31(8) . . ?
O3 Cu1 N1 93.99(8) . . ?
O1 Cu1 N1 154.52(8) . . ?
N2 Cu1 N1 80.46(8) . . ?
O3 Cu1 OW1 94.32(8) . . ?
O1 Cu1 OW1 99.91(8) . . ?
N2 Cu1 OW1 90.99(8) . . ?
N1 Cu1 OW1 104.27(9) . . ?
O7 Cu2 N3 95.39(8) . . ?
O7 Cu2 O5 91.91(8) . . ?
N3 Cu2 O5 166.80(8) . . ?
O7 Cu2 N4 173.48(8) . . ?
N3 Cu2 N4 81.43(8) . . ?
O5 Cu2 N4 92.32(8) . . ?
O7 Cu2 O6 88.99(8) . . ?
N3 Cu2 O6 109.48(8) . . ?
O5 Cu2 O6 59.58(7) . . ?
N4 Cu2 O6 97.42(7) . . ?
O7 Cu2 C22 90.05(8) . . ?
N3 Cu2 C22 138.49(8) . . ?
O5 Cu2 C22 30.26(8) . . ?
N4 Cu2 C22 96.10(8) . . ?
O6 Cu2 C22 29.33(7) . . ?
Cu1 OW1 HW1B 103(2) . . ?
Cu1 OW1 HW1A 126(2) . . ?
HW1B OW1 HW1A 111(3) . . ?
C15 O1 Cu1 104.13(15) . . ?
C4 O3 Cu1 127.62(17) . . ?
C22 O5 Cu2 98.11(14) . . ?
C22 O6 Cu2 79.76(15) . . ?
C33 O7 Cu2 112.35(16) . . ?
C5 N1 C9 119.0(2) . . ?
C5 N1 Cu1 125.81(17) . . ?
C9 N1 Cu1 114.67(17) . . ?
C14 N2 C10 119.4(2) . . ?
C14 N2 Cu1 124.89(18) . . ?
C10 N2 Cu1 115.64(17) . . ?
C32 N3 C28 118.8(2) . . ?
C32 N3 Cu2 125.91(17) . . ?
C28 N3 Cu2 114.49(16) . . ?
C23 N4 C27 118.8(2) . . ?
C23 N4 Cu2 126.61(17) . . ?
C27 N4 Cu2 114.50(16) . . ?
C3 C1 C2 120.7(2) . 3_667 ?
C3 C1 H1A 120.2(19) . . ?
C2 C1 H1A 119.1(19) 3_667 . ?
C1 C2 C3 120.5(3) 3_667 . ?
C1 C2 H2A 122.3(15) 3_667 . ?
C3 C2 H2A 117.1(15) . . ?
C1 C3 C2 118.8(2) . . ?
C1 C3 C4 121.7(2) . . ?
C2 C3 C4 119.5(2) . . ?
O4 C4 O3 126.0(2) . . ?
O4 C4 C3 118.3(2) . . ?
O3 C4 C3 115.7(2) . . ?
N1 C5 C6 122.2(3) . . ?
N1 C5 H5A 114.1(17) . . ?
C6 C5 H5A 123.6(17) . . ?
C7 C6 C5 119.2(3) . . ?
C7 C6 H6A 124.5(19) . . ?
C5 C6 H6A 116(2) . . ?
C6 C7 C8 119.4(3) . . ?
C6 C7 H7A 118.7(17) . . ?
C8 C7 H7A 121.9(18) . . ?
C9 C8 C7 118.7(3) . . ?
C9 C8 H8A 121.1(18) . . ?
C7 C8 H8A 120.1(18) . . ?
N1 C9 C8 121.6(2) . . ?
N1 C9 C10 114.2(2) . . ?
C8 C9 C10 124.2(2) . . ?
N2 C10 C11 121.5(2) . . ?
N2 C10 C9 114.3(2) . . ?
C11 C10 C9 124.2(2) . . ?
C12 C11 C10 118.2(3) . . ?
C12 C11 H11A 119(2) . . ?
C10 C11 H11A 123(2) . . ?
C11 C12 C13 120.3(3) . . ?
C11 C12 H12A 114(2) . . ?
C13 C12 H12A 126(2) . . ?
C12 C13 C14 118.6(3) . . ?
C12 C13 H13A 121(2) . . ?
C14 C13 H13A 121(2) . . ?
N2 C14 C13 122.0(3) . . ?
N2 C14 H14A 118.3(16) . . ?
C13 C14 H14A 119.6(16) . . ?
O2 C15 O1 123.8(2) . . ?
O2 C15 C16 119.8(2) . . ?
O1 C15 C16 116.5(2) . . ?
C17 C16 C21 118.9(2) . . ?
C17 C16 C15 121.9(2) . . ?
C21 C16 C15 119.2(2) . . ?
C18 C17 C16 121.2(2) . . ?
C18 C17 H17A 122.0(16) . . ?
C16 C17 H17A 116.8(16) . . ?
C17 C18 C19 119.8(2) . . ?
C17 C18 H18A 118.0(18) . . ?
C19 C18 H18A 121.9(18) . . ?
C20 C19 C18 119.4(2) . . ?
C20 C19 C22 120.8(2) . . ?
C18 C19 C22 119.7(2) . . ?
C21 C20 C19 120.3(2) . . ?
C21 C20 H20A 119.1(18) . . ?
C19 C20 H20A 120.6(18) . . ?
C20 C21 C16 120.3(2) . . ?
C20 C21 H21A 118.0(16) . . ?
C16 C21 H21A 121.6(16) . . ?
O6 C22 O5 122.5(2) . . ?
O6 C22 C19 119.4(2) . . ?
O5 C22 C19 118.1(2) . . ?
O6 C22 Cu2 70.91(14) . . ?
O5 C22 Cu2 51.63(12) . . ?
C19 C22 Cu2 169.63(18) . . ?
N4 C23 C24 122.4(3) . . ?
N4 C23 H23A 114.9(18) . . ?
C24 C23 H23A 122.6(18) . . ?
C25 C24 C23 118.4(3) . . ?
C25 C24 H24A 122.8(18) . . ?
C23 C24 H24A 118.8(18) . . ?
C24 C25 C26 120.2(2) . . ?
C24 C25 H25A 115.9(17) . . ?
C26 C25 H25A 123.9(17) . . ?
C27 C26 C25 118.4(2) . . ?
C27 C26 H26A 123.8(16) . . ?
C25 C26 H26A 117.7(16) . . ?
N4 C27 C26 121.8(2) . . ?
N4 C27 C28 114.5(2) . . ?
C26 C27 C28 123.7(2) . . ?
N3 C28 C29 121.4(2) . . ?
N3 C28 C27 114.1(2) . . ?
C29 C28 C27 124.5(2) . . ?
C28 C29 C30 119.2(2) . . ?
C28 C29 H29A 120(2) . . ?
C30 C29 H29A 120(2) . . ?
C31 C30 C29 119.2(3) . . ?
C31 C30 H30A 122.7(17) . . ?
C29 C30 H30A 117.5(17) . . ?
C30 C31 C32 119.4(3) . . ?
C30 C31 H31A 120.9(19) . . ?
C32 C31 H31A 119.7(19) . . ?
N3 C32 C31 122.0(2) . . ?
N3 C32 H32A 114.7(17) . . ?
C31 C32 H32A 123.2(17) . . ?
O8 C33 O7 124.7(2) . . ?
O8 C33 C34 119.5(2) . . ?
O7 C33 C34 115.8(2) . . ?
C36 C34 C35 118.9(2) . . ?
C36 C34 C33 120.1(2) . . ?
C35 C34 C33 120.9(2) . . ?
C36 C35 C34 120.4(2) 3_756 . ?
C36 C35 H35A 117.6(16) 3_756 . ?
C34 C35 H35A 122.0(16) . . ?
C35 C36 C34 120.7(3) 3_756 . ?
C35 C36 H36A 121.0(18) 3_756 . ?
C34 C36 H36A 118.3(18) . . ?

loop_
_geom_bond_atom_site_label_1
_geom_bond_atom_site_label_2
_geom_bond_distance
_geom_bond_site_symmetry_2
_geom_bond_publ_flag
Cu1 O3 1.9553(17) . ?
Cu1 O1 1.9883(18) . ?
Cu1 N2 2.000(2) . ?
Cu1 N1 2.012(2) . ?
Cu1 OW1 2.211(2) . ?
Cu2 O7 1.9363(17) . ?
Cu2 N3 1.983(2) . ?
Cu2 O5 1.9879(18) . ?
Cu2 N4 1.993(2) . ?
Cu2 O6 2.411(2) . ?
Cu2 C22 2.510(3) . ?
OW1 HW1B 0.84(3) . ?
OW1 HW1A 0.83(3) . ?
O1 C15 1.284(3) . ?
O2 C15 1.241(3) . ?
O3 C4 1.277(3) . ?
O4 C4 1.238(3) . ?
O5 C22 1.278(3) . ?
O6 C22 1.250(3) . ?
O7 C33 1.279(3) . ?
O8 C33 1.234(3) . ?
N1 C5 1.339(3) . ?
N1 C9 1.357(3) . ?
N2 C14 1.338(3) . ?
N2 C10 1.349(3) . ?
N3 C32 1.347(3) . ?
N3 C28 1.361(3) . ?
N4 C23 1.343(3) . ?
N4 C27 1.353(3) . ?
C1 C3 1.384(4) . ?
C1 C2 1.385(4) 3_667 ?
C1 H1A 0.97(3) . ?
C2 C1 1.385(4) 3_667 ?
C2 C3 1.403(3) . ?
C2 H2A 0.97(3) . ?
C3 C4 1.506(3) . ?
C5 C6 1.381(4) . ?
C5 H5A 0.94(3) . ?
C6 C7 1.377(4) . ?
C6 H6A 0.89(3) . ?
C7 C8 1.391(4) . ?
C7 H7A 0.93(3) . ?
C8 C9 1.387(4) . ?
C8 H8A 0.95(3) . ?
C9 C10 1.476(4) . ?
C10 C11 1.393(3) . ?
C11 C12 1.381(4) . ?
C11 H11A 0.87(3) . ?
C12 C13 1.375(4) . ?
C12 H12A 0.92(4) . ?
C13 C14 1.384(4) . ?
C13 H13A 0.88(3) . ?
C14 H14A 0.95(3) . ?
C15 C16 1.504(3) . ?
C16 C17 1.394(4) . ?
C16 C21 1.395(4) . ?
C17 C18 1.379(4) . ?
C17 H17A 0.94(3) . ?
C18 C19 1.396(4) . ?
C18 H18A 0.94(3) . ?
C19 C20 1.395(3) . ?
C19 C22 1.505(3) . ?
C20 C21 1.387(4) . ?
C20 H20A 0.89(3) . ?
C21 H21A 0.95(3) . ?
C23 C24 1.387(4) . ?
C23 H23A 0.97(3) . ?
C24 C25 1.375(4) . ?
C24 H24A 0.92(3) . ?
C25 C26 1.385(4) . ?
C25 H25A 0.90(3) . ?
C26 C27 1.387(3) . ?
C26 H26A 1.00(3) . ?
C27 C28 1.475(4) . ?
C28 C29 1.383(4) . ?
C29 C30 1.389(4) . ?
C29 H29A 0.94(3) . ?
C30 C31 1.375(4) . ?
C30 H30A 0.94(3) . ?
C31 C32 1.380(4) . ?
C31 H31A 0.90(3) . ?
C32 H32A 0.93(3) . ?
C33 C34 1.512(3) . ?
C34 C36 1.394(4) . ?
C34 C35 1.401(4) . ?
C35 C36 1.387(4) 3_756 ?
C35 H35A 0.96(3) . ?
C36 C35 1.387(4) 3_756 ?
C36 H36A 0.95(3) . ?

loop_
_geom_hbond_atom_site_label_D
_geom_hbond_atom_site_label_H
_geom_hbond_atom_site_label_A
_geom_hbond_distance_DH
_geom_hbond_distance_HA
_geom_hbond_distance_DA
_geom_hbond_angle_DHA
_geom_hbond_site_symmetry_A
OW1 HW1A O8 0.83(3) 1.99(4) 2.782(3) 160(3) 1_455
OW1 HW1B O4 0.84(3) 1.84(4) 2.625(3) 153(3) .

loop_
_geom_torsion_atom_site_label_1
_geom_torsion_atom_site_label_2
_geom_torsion_atom_site_label_3
_geom_torsion_atom_site_label_4
_geom_torsion
_geom_torsion_site_symmetry_1
_geom_torsion_site_symmetry_2
_geom_torsion_site_symmetry_3
_geom_torsion_site_symmetry_4
_geom_torsion_publ_flag
O3 Cu1 O1 C15 85.84(15) . . . . ?
N2 Cu1 O1 C15 -88.16(16) . . . . ?
N1 Cu1 O1 C15 -17.9(3) . . . . ?
OW1 Cu1 O1 C15 -179.40(15) . . . . ?
O1 Cu1 O3 C4 82.5(2) . . . . ?
N2 Cu1 O3 C4 -158.1(6) . . . . ?
N1 Cu1 O3 C4 -122.2(2) . . . . ?
OW1 Cu1 O3 C4 -17.6(2) . . . . ?
O7 Cu2 O5 C22 -86.81(15) . . . . ?
N3 Cu2 O5 C22 36.9(4) . . . . ?
N4 Cu2 O5 C22 98.14(15) . . . . ?
O6 Cu2 O5 C22 0.89(13) . . . . ?
O7 Cu2 O6 C22 91.89(14) . . . . ?
N3 Cu2 O6 C22 -172.74(14) . . . . ?
O5 Cu2 O6 C22 -0.92(13) . . . . ?
N4 Cu2 O6 C22 -89.25(14) . . . . ?
N3 Cu2 O7 C33 120.29(18) . . . . ?
O5 Cu2 O7 C33 -70.71(18) . . . . ?
N4 Cu2 O7 C33 59.8(7) . . . . ?
O6 Cu2 O7 C33 -130.23(18) . . . . ?
C22 Cu2 O7 C33 -100.92(18) . . . . ?
O3 Cu1 N1 C5 2.8(2) . . . . ?
O1 Cu1 N1 C5 106.2(3) . . . . ?
N2 Cu1 N1 C5 178.8(2) . . . . ?
OW1 Cu1 N1 C5 -92.7(2) . . . . ?
O3 Cu1 N1 C9 -168.57(18) . . . . ?
O1 Cu1 N1 C9 -65.3(3) . . . . ?
N2 Cu1 N1 C9 7.34(18) . . . . ?
OW1 Cu1 N1 C9 95.93(18) . . . . ?
O3 Cu1 N2 C14 -149.7(6) . . . . ?
O1 Cu1 N2 C14 -30.3(2) . . . . ?
N1 Cu1 N2 C14 173.9(2) . . . . ?
OW1 Cu1 N2 C14 69.6(2) . . . . ?
O3 Cu1 N2 C10 32.7(8) . . . . ?
O1 Cu1 N2 C10 152.08(18) . . . . ?
N1 Cu1 N2 C10 -3.67(18) . . . . ?
OW1 Cu1 N2 C10 -107.98(19) . . . . ?
O7 Cu2 N3 C32 6.9(2) . . . . ?
O5 Cu2 N3 C32 -116.4(3) . . . . ?
N4 Cu2 N3 C32 -178.8(2) . . . . ?
O6 Cu2 N3 C32 -83.9(2) . . . . ?
C22 Cu2 N3 C32 -89.3(2) . . . . ?
O7 Cu2 N3 C28 176.65(17) . . . . ?
O5 Cu2 N3 C28 53.3(4) . . . . ?
N4 Cu2 N3 C28 -9.08(17) . . . . ?
O6 Cu2 N3 C28 85.81(18) . . . . ?
C22 Cu2 N3 C28 80.5(2) . . . . ?
O7 Cu2 N4 C23 -115.3(7) . . . . ?
N3 Cu2 N4 C23 -176.5(2) . . . . ?
O5 Cu2 N4 C23 15.2(2) . . . . ?
O6 Cu2 N4 C23 74.8(2) . . . . ?
C22 Cu2 N4 C23 45.3(2) . . . . ?
O7 Cu2 N4 C27 67.8(7) . . . . ?
N3 Cu2 N4 C27 6.66(17) . . . . ?
O5 Cu2 N4 C27 -161.66(17) . . . . ?
O6 Cu2 N4 C27 -102.04(17) . . . . ?
C22 Cu2 N4 C27 -131.55(18) . . . . ?
C2 C1 C3 C2 -0.8(4) 3_667 . . . ?
C2 C1 C3 C4 178.0(2) 3_667 . . . ?
C1 C2 C3 C1 0.8(4) 3_667 . . . ?
C1 C2 C3 C4 -178.1(2) 3_667 . . . ?
Cu1 O3 C4 O4 21.1(4) . . . . ?
Cu1 O3 C4 C3 -157.25(17) . . . . ?
C1 C3 C4 O4 -174.1(2) . . . . ?
C2 C3 C4 O4 4.7(4) . . . . ?
C1 C3 C4 O3 4.4(4) . . . . ?
C2 C3 C4 O3 -176.7(2) . . . . ?
C9 N1 C5 C6 0.7(4) . . . . ?
Cu1 N1 C5 C6 -170.4(2) . . . . ?
N1 C5 C6 C7 -0.5(5) . . . . ?
C5 C6 C7 C8 -0.2(4) . . . . ?
C6 C7 C8 C9 0.7(4) . . . . ?
C5 N1 C9 C8 -0.1(4) . . . . ?
Cu1 N1 C9 C8 171.9(2) . . . . ?
C5 N1 C9 C10 178.4(2) . . . . ?
Cu1 N1 C9 C10 -9.5(3) . . . . ?
C7 C8 C9 N1 -0.6(4) . . . . ?
C7 C8 C9 C10 -179.0(2) . . . . ?
C14 N2 C10 C11 2.2(4) . . . . ?
Cu1 N2 C10 C11 180.0(2) . . . . ?
C14 N2 C10 C9 -178.1(2) . . . . ?
Cu1 N2 C10 C9 -0.3(3) . . . . ?
N1 C9 C10 N2 6.5(3) . . . . ?
C8 C9 C10 N2 -175.0(2) . . . . ?
N1 C9 C10 C11 -173.8(3) . . . . ?
C8 C9 C10 C11 4.7(4) . . . . ?
N2 C10 C11 C12 -2.1(4) . . . . ?
C9 C10 C11 C12 178.3(3) . . . . ?
C10 C11 C12 C13 1.4(5) . . . . ?
C11 C12 C13 C14 -0.9(5) . . . . ?
C10 N2 C14 C13 -1.7(4) . . . . ?
Cu1 N2 C14 C13 -179.3(2) . . . . ?
C12 C13 C14 N2 1.1(5) . . . . ?
Cu1 O1 C15 O2 2.8(3) . . . . ?
Cu1 O1 C15 C16 -176.85(16) . . . . ?
O2 C15 C16 C17 158.6(2) . . . . ?
O1 C15 C16 C17 -21.8(3) . . . . ?
O2 C15 C16 C21 -22.7(3) . . . . ?
O1 C15 C16 C21 157.0(2) . . . . ?
C21 C16 C17 C18 -0.4(4) . . . . ?
C15 C16 C17 C18 178.4(2) . . . . ?
C16 C17 C18 C19 0.0(4) . . . . ?
C17 C18 C19 C20 -0.3(4) . . . . ?
C17 C18 C19 C22 -179.1(2) . . . . ?
C18 C19 C20 C21 1.0(4) . . . . ?
C22 C19 C20 C21 179.8(2) . . . . ?
C19 C20 C21 C16 -1.4(4) . . . . ?
C17 C16 C21 C20 1.1(4) . . . . ?
C15 C16 C21 C20 -177.7(2) . . . . ?
Cu2 O6 C22 O5 1.5(2) . . . . ?
Cu2 O6 C22 C19 -178.5(2) . . . . ?
Cu2 O5 C22 O6 -1.8(3) . . . . ?
Cu2 O5 C22 C19 178.21(17) . . . . ?
C20 C19 C22 O6 -153.1(2) . . . . ?
C18 C19 C22 O6 25.7(3) . . . . ?
C20 C19 C22 O5 26.9(3) . . . . ?
C18 C19 C22 O5 -154.3(2) . . . . ?
C20 C19 C22 Cu2 34.7(10) . . . . ?
C18 C19 C22 Cu2 -146.5(8) . . . . ?
O7 Cu2 C22 O6 -87.86(14) . . . . ?
N3 Cu2 C22 O6 10.4(2) . . . . ?
O5 Cu2 C22 O6 178.4(2) . . . . ?
N4 Cu2 C22 O6 94.30(14) . . . . ?
O7 Cu2 C22 O5 93.72(15) . . . . ?
N3 Cu2 C22 O5 -168.08(14) . . . . ?
N4 Cu2 C22 O5 -84.13(15) . . . . ?
O6 Cu2 C22 O5 -178.4(2) . . . . ?
O7 Cu2 C22 C19 84.9(9) . . . . ?
N3 Cu2 C22 C19 -176.9(9) . . . . ?
O5 Cu2 C22 C19 -8.8(9) . . . . ?
N4 Cu2 C22 C19 -92.9(9) . . . . ?
O6 Cu2 C22 C19 172.8(10) . . . . ?
C27 N4 C23 C24 1.1(4) . . . . ?
Cu2 N4 C23 C24 -175.7(2) . . . . ?
N4 C23 C24 C25 -0.7(4) . . . . ?
C23 C24 C25 C26 0.3(4) . . . . ?
C24 C25 C26 C27 -0.3(4) . . . . ?
C23 N4 C27 C26 -1.1(4) . . . . ?
Cu2 N4 C27 C26 176.0(2) . . . . ?
C23 N4 C27 C28 179.6(2) . . . . ?
Cu2 N4 C27 C28 -3.3(3) . . . . ?
C25 C26 C27 N4 0.7(4) . . . . ?
C25 C26 C27 C28 180.0(2) . . . . ?
C32 N3 C28 C29 -0.2(4) . . . . ?
Cu2 N3 C28 C29 -170.70(19) . . . . ?
C32 N3 C28 C27 -179.7(2) . . . . ?
Cu2 N3 C28 C27 9.8(3) . . . . ?
N4 C27 C28 N3 -4.3(3) . . . . ?
C26 C27 C28 N3 176.4(2) . . . . ?
N4 C27 C28 C29 176.2(2) . . . . ?
C26 C27 C28 C29 -3.1(4) . . . . ?
N3 C28 C29 C30 1.7(4) . . . . ?
C27 C28 C29 C30 -178.9(2) . . . . ?
C28 C29 C30 C31 -2.7(4) . . . . ?
C29 C30 C31 C32 2.3(4) . . . . ?
C28 N3 C32 C31 -0.3(4) . . . . ?
Cu2 N3 C32 C31 169.0(2) . . . . ?
C30 C31 C32 N3 -0.8(4) . . . . ?
Cu2 O7 C33 O8 -21.0(3) . . . . ?
Cu2 O7 C33 C34 156.86(17) . . . . ?
O8 C33 C34 C36 -4.0(4) . . . . ?
O7 C33 C34 C36 178.0(2) . . . . ?
O8 C33 C34 C35 173.7(2) . . . . ?
O7 C33 C34 C35 -4.3(3) . . . . ?
C36 C34 C35 C36 -0.3(4) . . . 3_756 ?
C33 C34 C35 C36 -178.0(2) . . . 3_756 ?
C35 C34 C36 C35 0.3(4) . . . 3_756 ?
C33 C34 C36 C35 178.0(2) . . . 3_756 ?
